data_4118959
loop_
_publ_author_name
'Benjamin R. Williams'
'Yichun Fu'
'Glenn P. A. Yap'
'Sharon J. Nieter Burgmayer'

_publ_section_title
;
 Structure and Reversible Pyran Formation in Molybdenum Pyranopterin
 Dithiolene Models of the Molybdenum Cofactor
;
_journal_name_full 'Journal of the American Chemical Society'
_journal_page_first 19584
_journal_page_last 19587
_journal_paper_doi 10.1021/ja310018e
_journal_volume 134
_journal_year 2012
_chemical_formula_moiety 'C31 H41 B Mo N11 O4 S2, 3.5(C2 H4 Cl2)'
_chemical_formula_sum 'C38 H55 B Cl7 Mo N11 O4 S2'
_chemical_formula_weight 1148.95
_chemical_name_common MoTp*(O)(S2BMOPP
_chemical_name_systematic
; 
 ? 
;
_space_group_IT_number 14
_symmetry_cell_setting monoclinic
_symmetry_space_group_name_Hall '-P 2ybc'
_symmetry_space_group_name_H-M 'P 1 21/c 1'
_atom_sites_solution_hydrogens geom
_atom_sites_solution_primary direct
_atom_sites_solution_secondary difmap
_audit_creation_method SHELXL-97
_cell_angle_alpha 90.00
_cell_angle_beta 97.583(2)
_cell_angle_gamma 90.00
_cell_formula_units_Z 8
_cell_length_a 14.1966(5)
_cell_length_b 17.0102(5)
_cell_length_c 42.0911(16)
_cell_measurement_reflns_used 3564
_cell_measurement_temperature 200(2)
_cell_measurement_theta_max 18.97
_cell_measurement_theta_min 2.25
_cell_volume 10075.6(6)
_computing_cell_refinement 'Bruker SAINT'
_computing_data_collection 'Bruker APEX2'
_computing_data_reduction 'Bruker SAINT'
_computing_molecular_graphics 'Bruker SHELXTL'
_computing_publication_material 'Bruker SHELXTL'
_computing_structure_refinement 'SHELXL-97 (Sheldrick, 2008)'
_computing_structure_solution 'SHELXS-97 (Sheldrick, 2008)'
_diffrn_ambient_temperature 200(2)
_diffrn_detector_area_resol_mean 8.33
_diffrn_measured_fraction_theta_full 0.999
_diffrn_measured_fraction_theta_max 1.000
_diffrn_measurement_device_type 'Bruker APEX-II CCD'
_diffrn_measurement_method '\f and \w scans'
_diffrn_radiation_monochromator graphite
_diffrn_radiation_source 'fine-focus sealed tube'
_diffrn_radiation_type MoK\a
_diffrn_radiation_wavelength 0.71073
_diffrn_reflns_av_R_equivalents 0.1553
_diffrn_reflns_av_sigmaI/netI 0.1453
_diffrn_reflns_limit_h_max 17
_diffrn_reflns_limit_h_min -17
_diffrn_reflns_limit_k_max 21
_diffrn_reflns_limit_k_min -21
_diffrn_reflns_limit_l_max 52
_diffrn_reflns_limit_l_min -52
_diffrn_reflns_number 120279
_diffrn_reflns_theta_full 25.00
_diffrn_reflns_theta_max 26.37
_diffrn_reflns_theta_min 1.89
_exptl_absorpt_coefficient_mu 0.765
_exptl_absorpt_correction_T_max 0.9679
_exptl_absorpt_correction_T_min 0.8633
_exptl_absorpt_correction_type multi-scan
_exptl_absorpt_process_details 'APEX2 (Bruker, 2007)'
_exptl_crystal_colour red
_exptl_crystal_density_diffrn 1.515
_exptl_crystal_description plate
_exptl_crystal_F_000 4720
_exptl_crystal_size_max 0.20
_exptl_crystal_size_mid 0.10
_exptl_crystal_size_min 0.04
_platon_squeeze_details
;
PLATON: Spek, A.L. (2003). J. Appl. Cryst. 36, 7-13.
        Spek, A.L. (2009). Acta Cryst. D65, 148-155.
Void space analysis consistent with 28 molecules of
dichloroethane solvent per unit cell.
;
_refine_diff_density_max 1.098
_refine_diff_density_min -0.751
_refine_diff_density_rms 0.074
_refine_ls_extinction_method none
_refine_ls_goodness_of_fit_ref 1.037
_refine_ls_hydrogen_treatment constr
_refine_ls_matrix_type full
_refine_ls_number_parameters 923
_refine_ls_number_reflns 20602
_refine_ls_number_restraints 936
_refine_ls_restrained_S_all 1.017
_refine_ls_R_factor_all 0.1394
_refine_ls_R_factor_gt 0.0596
_refine_ls_shift/su_max 0.001
_refine_ls_shift/su_mean 0.000
_refine_ls_structure_factor_coef Fsqd
_refine_ls_weighting_details 'calc w=1/[\s^2^(Fo^2^)+(0.0144P)^2^] where P=(Fo^2^+2Fc^2^)/3'
_refine_ls_weighting_scheme calc
_refine_ls_wR_factor_gt 0.0857
_refine_ls_wR_factor_ref 0.0951
_reflns_number_gt 9976
_reflns_number_total 20602
_reflns_threshold_expression >2sigma(I)
_cod_data_source_file ja310018e_si_001_2.cif
_cod_data_source_block burg001-sr
_cod_database_code 4118959

loop_
_symmetry_equiv_pos_as_xyz
'x, y, z'
'-x, y+1/2, -z+1/2'
'-x, -y, -z'
'x, -y-1/2, z-1/2'

loop_
_atom_site_label
_atom_site_type_symbol
_atom_site_fract_x
_atom_site_fract_y
_atom_site_fract_z
_atom_site_U_iso_or_equiv
_atom_site_adp_type
_atom_site_occupancy
_atom_site_symmetry_multiplicity
_atom_site_calc_flag
_atom_site_refinement_flags
Mo1 Mo 0.11196(3) 0.36294(3) 0.410412(9) 0.04354(12) Uani 1 1 d U
B1 B -0.0706(3) 0.3130(3) 0.35568(12) 0.0394(13) Uani 1 1 d U
H1 H -0.1255 0.3020 0.3388 0.047 Uiso 1 1 calc R
O1 O 0.1548(2) 0.45580(17) 0.41154(7) 0.0648(10) Uani 1 1 d U
O2 O 0.08003(18) 0.31909(17) 0.58515(6) 0.0430(8) Uani 1 1 d U
O3 O 0.2129(2) 0.28905(18) 0.68368(6) 0.0481(9) Uani 1 1 d U
O4 O 0.4008(2) 0.2412(2) 0.50337(7) 0.0697(11) Uani 1 1 d U
S1 S 0.11111(8) 0.33536(8) 0.46528(3) 0.0507(4) Uani 1 1 d U
S2 S 0.25879(9) 0.29396(9) 0.41743(3) 0.0580(4) Uani 1 1 d U
N1 N 0.1002(2) 0.3590(2) 0.35868(8) 0.0370(9) Uani 1 1 d U
N2 N 0.0158(2) 0.3397(2) 0.33992(8) 0.0389(9) Uani 1 1 d U
N3 N -0.0346(2) 0.4005(2) 0.40470(8) 0.0371(9) Uani 1 1 d U
N4 N -0.0965(2) 0.3791(2) 0.37778(8) 0.0401(9) Uani 1 1 d U
N5 N 0.0321(2) 0.2419(2) 0.39924(8) 0.0407(9) Uani 1 1 d U
N6 N -0.0445(2) 0.2398(2) 0.37482(8) 0.0408(9) Uani 1 1 d U
N7 N 0.1952(2) 0.3062(2) 0.53339(8) 0.0366(9) Uani 1 1 d U
N8 N 0.2107(2) 0.2933(2) 0.62089(7) 0.0357(9) Uani 1 1 d U
H8A H 0.1765 0.2992 0.6367 0.043 Uiso 1 1 calc R
N9 N 0.3620(2) 0.2634(2) 0.60677(8) 0.0501(11) Uani 1 1 d U
N10 N 0.3861(2) 0.2720(3) 0.55486(8) 0.0646(13) Uani 1 1 d U
H10D H 0.4444 0.2561 0.5615 0.077 Uiso 1 1 calc R
N11 N 0.3428(2) 0.2669(2) 0.65956(7) 0.0410(10) Uani 1 1 d U
H11D H 0.4035 0.2546 0.6631 0.049 Uiso 1 1 calc R
C1 C 0.2609(3) 0.4061(3) 0.34889(10) 0.0623(16) Uani 1 1 d U
H1A H 0.2599 0.4461 0.3656 0.093 Uiso 1 1 calc R
H1B H 0.2880 0.4288 0.3307 0.093 Uiso 1 1 calc R
H1C H 0.2998 0.3615 0.3575 0.093 Uiso 1 1 calc R
C2 C 0.1612(3) 0.3786(3) 0.33793(11) 0.0474(13) Uani 1 1 d U
C3 C 0.1160(3) 0.3720(3) 0.30723(10) 0.0506(13) Uani 1 1 d U
H3 H 0.1428 0.3827 0.2882 0.061 Uiso 1 1 calc R
C4 C 0.0243(3) 0.3471(3) 0.30900(10) 0.0442(12) Uani 1 1 d U
C5 C -0.0555(3) 0.3326(3) 0.28242(10) 0.0646(16) Uani 1 1 d U
H5A H -0.0729 0.2768 0.2821 0.097 Uiso 1 1 calc R
H5B H -0.0349 0.3469 0.2619 0.097 Uiso 1 1 calc R
H5C H -0.1106 0.3645 0.2860 0.097 Uiso 1 1 calc R
C6 C -0.0302(3) 0.5002(3) 0.44809(11) 0.0664(16) Uani 1 1 d U
H6A H -0.0242 0.4625 0.4658 0.100 Uiso 1 1 calc R
H6B H -0.0696 0.5446 0.4531 0.100 Uiso 1 1 calc R
H6C H 0.0330 0.5194 0.4449 0.100 Uiso 1 1 calc R
C7 C -0.0754(3) 0.4609(3) 0.41824(11) 0.0481(13) Uani 1 1 d U
C8 C -0.1636(3) 0.4761(3) 0.40088(11) 0.0596(14) Uani 1 1 d U
H8 H -0.2084 0.5143 0.4058 0.072 Uiso 1 1 calc R
C9 C -0.1738(3) 0.4258(3) 0.37534(12) 0.0562(14) Uani 1 1 d U
C10 C -0.2559(3) 0.4190(3) 0.34861(12) 0.095(2) Uani 1 1 d U
H10A H -0.2327 0.4271 0.3279 0.143 Uiso 1 1 calc R
H10B H -0.3038 0.4589 0.3515 0.143 Uiso 1 1 calc R
H10C H -0.2844 0.3666 0.3491 0.143 Uiso 1 1 calc R
C11 C 0.1157(4) 0.1412(3) 0.43696(12) 0.0774(17) Uani 1 1 d U
H11A H 0.1785 0.1425 0.4297 0.116 Uiso 1 1 calc R
H11B H 0.1016 0.0875 0.4433 0.116 Uiso 1 1 calc R
H11C H 0.1153 0.1765 0.4553 0.116 Uiso 1 1 calc R
C12 C 0.0417(3) 0.1675(3) 0.41014(11) 0.0493(13) Uani 1 1 d U
C13 C -0.0268(3) 0.1195(3) 0.39366(11) 0.0534(13) Uani 1 1 d U
H13 H -0.0357 0.0650 0.3971 0.064 Uiso 1 1 calc R
C14 C -0.0796(3) 0.1663(3) 0.37135(11) 0.0471(12) Uani 1 1 d U
C15 C -0.1628(3) 0.1450(3) 0.34651(12) 0.0745(17) Uani 1 1 d U
H15A H -0.2165 0.1798 0.3488 0.112 Uiso 1 1 calc R
H15B H -0.1814 0.0903 0.3497 0.112 Uiso 1 1 calc R
H15C H -0.1444 0.1510 0.3250 0.112 Uiso 1 1 calc R
C16 C 0.2278(3) 0.3072(3) 0.47930(10) 0.0413(12) Uani 1 1 d U
C17 C 0.2545(3) 0.3010(3) 0.51340(10) 0.0436(12) Uani 1 1 d U
C18 C 0.2289(3) 0.2953(3) 0.56598(9) 0.0364(11) Uani 1 1 d U
C19 C 0.1659(3) 0.3039(3) 0.58945(9) 0.0357(11) Uani 1 1 d U
C20 C 0.3045(3) 0.2743(3) 0.62837(10) 0.0423(12) Uani 1 1 d U
C21 C 0.3235(3) 0.2764(3) 0.57618(10) 0.0455(12) Uani 1 1 d U
C22 C 0.3612(3) 0.2923(4) 0.52190(11) 0.090(2) Uani 1 1 d U
H22 H 0.3900 0.3449 0.5187 0.108 Uiso 1 1 calc R
C23 C 0.3910(3) 0.2553(3) 0.46980(10) 0.0415(12) Uani 1 1 d U
C24 C 0.2904(3) 0.2880(3) 0.45903(10) 0.0402(11) Uani 1 1 d U
C25 C 0.2982(3) 0.2763(2) 0.68579(10) 0.0344(11) Uani 1 1 d U
C26 C 0.3625(3) 0.2717(3) 0.71785(9) 0.0349(11) Uani 1 1 d U
C27 C 0.3019(3) 0.2763(3) 0.74530(10) 0.0717(17) Uani 1 1 d U
H27A H 0.2659 0.3256 0.7437 0.107 Uiso 1 1 calc R
H27B H 0.3434 0.2746 0.7658 0.107 Uiso 1 1 calc R
H27C H 0.2578 0.2318 0.7439 0.107 Uiso 1 1 calc R
C28 C 0.4324(3) 0.3406(3) 0.72019(11) 0.0575(14) Uani 1 1 d U
H28A H 0.4727 0.3364 0.7031 0.086 Uiso 1 1 calc R
H28B H 0.4722 0.3393 0.7411 0.086 Uiso 1 1 calc R
H28C H 0.3970 0.3902 0.7179 0.086 Uiso 1 1 calc R
C29 C 0.4202(3) 0.1946(3) 0.72047(11) 0.0619(15) Uani 1 1 d U
H29A H 0.3766 0.1497 0.7179 0.093 Uiso 1 1 calc R
H29B H 0.4588 0.1919 0.7415 0.093 Uiso 1 1 calc R
H29C H 0.4618 0.1932 0.7037 0.093 Uiso 1 1 calc R
C30 C 0.4653(3) 0.3148(3) 0.46160(11) 0.0613(14) Uani 1 1 d U
H30A H 0.4511 0.3666 0.4700 0.092 Uiso 1 1 calc R
H30B H 0.4636 0.3178 0.4383 0.092 Uiso 1 1 calc R
H30C H 0.5286 0.2979 0.4713 0.092 Uiso 1 1 calc R
C31 C 0.4052(3) 0.1761(3) 0.45603(11) 0.0670(15) Uani 1 1 d U
H31A H 0.4675 0.1555 0.4651 0.101 Uiso 1 1 calc R
H31B H 0.4022 0.1803 0.4327 0.101 Uiso 1 1 calc R
H31C H 0.3553 0.1404 0.4613 0.101 Uiso 1 1 calc R
Mo2 Mo 0.29118(2) 0.52387(2) 0.254407(8) 0.03006(10) Uani 1 1 d U
B2 B 0.4127(4) 0.5436(3) 0.19258(12) 0.0370(13) Uani 1 1 d U
H2 H 0.4494 0.5467 0.1739 0.044 Uiso 1 1 calc R
O5 O 0.27568(18) 0.43378(16) 0.26895(6) 0.0390(7) Uani 1 1 d U
O6 O 0.42048(19) 0.72514(19) 0.41307(6) 0.0536(9) Uani 1 1 d U
O7 O 0.3496(2) 0.7960(2) 0.50573(7) 0.0608(10) Uani 1 1 d U
O8 O 0.04194(18) 0.65480(17) 0.33370(6) 0.0431(8) Uani 1 1 d U
S3 S 0.32609(7) 0.59468(7) 0.30319(2) 0.0365(3) Uani 1 1 d U
S4 S 0.13582(7) 0.57796(7) 0.25330(3) 0.0413(3) Uani 1 1 d U
N12 N 0.2586(2) 0.4842(2) 0.20531(7) 0.0327(8) Uani 1 1 d U
N13 N 0.3227(2) 0.49417(19) 0.18368(8) 0.0368(9) Uani 1 1 d U
N14 N 0.4394(2) 0.49805(18) 0.24987(8) 0.0315(9) Uani 1 1 d U
N15 N 0.4739(2) 0.50749(19) 0.22120(8) 0.0349(9) Uani 1 1 d U
N16 N 0.3345(2) 0.6359(2) 0.22759(8) 0.0336(8) Uani 1 1 d U
N17 N 0.3833(2) 0.6253(2) 0.20170(8) 0.0349(9) Uani 1 1 d U
N18 N 0.2779(2) 0.6568(2) 0.36655(8) 0.0357(9) Uani 1 1 d U
N19 N 0.3118(2) 0.7364(2) 0.44747(8) 0.0416(10) Uani 1 1 d U
H19A H 0.3556 0.7573 0.4617 0.050 Uiso 1 1 calc R
N20 N 0.1537(2) 0.6990(2) 0.43582(8) 0.0403(10) Uani 1 1 d U
N21 N 0.2065(2) 0.7477(2) 0.48518(8) 0.0426(10) Uani 1 1 d U
H21A H 0.1483 0.7393 0.4895 0.051 Uiso 1 1 calc R
N22 N 0.0986(2) 0.6478(2) 0.38695(7) 0.0408(10) Uani 1 1 d U
H22A H 0.0422 0.6486 0.3934 0.049 Uiso 1 1 calc R
C32 C 0.1078(3) 0.4078(3) 0.20661(11) 0.0543(14) Uani 1 1 d U
H32A H 0.1319 0.3795 0.2263 0.081 Uiso 1 1 calc R
H32B H 0.0685 0.3723 0.1921 0.081 Uiso 1 1 calc R
H32C H 0.0695 0.4527 0.2118 0.081 Uiso 1 1 calc R
C33 C 0.1883(3) 0.4360(3) 0.19099(10) 0.0394(11) Uani 1 1 d U
C34 C 0.2101(3) 0.4160(3) 0.16109(11) 0.0494(13) Uani 1 1 d U
H34 H 0.1735 0.3830 0.1460 0.059 Uiso 1 1 calc R
C35 C 0.2935(3) 0.4519(3) 0.15703(10) 0.0444(12) Uani 1 1 d U
C36 C 0.3477(4) 0.4490(3) 0.12880(11) 0.0765(18) Uani 1 1 d U
H36A H 0.4107 0.4262 0.1354 0.115 Uiso 1 1 calc R
H36B H 0.3548 0.5024 0.1207 0.115 Uiso 1 1 calc R
H36C H 0.3131 0.4166 0.1119 0.115 Uiso 1 1 calc R
C37 C 0.4928(3) 0.4413(3) 0.30315(9) 0.0503(13) Uani 1 1 d U
H37A H 0.4612 0.4843 0.3131 0.075 Uiso 1 1 calc R
H37B H 0.5543 0.4303 0.3159 0.075 Uiso 1 1 calc R
H37C H 0.4529 0.3941 0.3022 0.075 Uiso 1 1 calc R
C38 C 0.5078(3) 0.4640(2) 0.27053(10) 0.0347(11) Uani 1 1 d U
C39 C 0.5871(3) 0.4528(2) 0.25481(11) 0.0420(12) Uani 1 1 d U
H39 H 0.6463 0.4309 0.2638 0.050 Uiso 1 1 calc R
C40 C 0.5643(3) 0.4792(3) 0.22435(11) 0.0433(12) Uani 1 1 d U
C41 C 0.6218(3) 0.4784(3) 0.19728(12) 0.0849(19) Uani 1 1 d U
H41A H 0.6857 0.4587 0.2048 0.127 Uiso 1 1 calc R
H41B H 0.6262 0.5318 0.1889 0.127 Uiso 1 1 calc R
H41C H 0.5914 0.4441 0.1802 0.127 Uiso 1 1 calc R
C42 C 0.2784(3) 0.7507(2) 0.25652(10) 0.0522(13) Uani 1 1 d U
H42A H 0.2191 0.7230 0.2587 0.078 Uiso 1 1 calc R
H42B H 0.2645 0.8059 0.2511 0.078 Uiso 1 1 calc R
H42C H 0.3209 0.7479 0.2768 0.078 Uiso 1 1 calc R
C43 C 0.3248(3) 0.7135(3) 0.23081(10) 0.0360(11) Uani 1 1 d U
C44 C 0.3662(3) 0.7513(3) 0.20741(11) 0.0476(12) Uani 1 1 d U
H44 H 0.3686 0.8065 0.2043 0.057 Uiso 1 1 calc R
C45 C 0.4034(3) 0.6955(3) 0.18933(11) 0.0462(12) Uani 1 1 d U
C46 C 0.4544(4) 0.7047(3) 0.16098(11) 0.0704(16) Uani 1 1 d U
H46A H 0.4662 0.7606 0.1575 0.106 Uiso 1 1 calc R
H46B H 0.4155 0.6830 0.1420 0.106 Uiso 1 1 calc R
H46C H 0.5151 0.6766 0.1647 0.106 Uiso 1 1 calc R
C47 C 0.2125(3) 0.6069(2) 0.31446(9) 0.0311(10) Uani 1 1 d U
C48 C 0.2058(3) 0.6295(2) 0.34779(9) 0.0336(10) Uani 1 1 d U
C49 C 0.2629(3) 0.6812(3) 0.39674(9) 0.0357(11) Uani 1 1 d U
C50 C 0.3370(3) 0.7143(3) 0.41782(10) 0.0426(12) Uani 1 1 d U
C51 C 0.2244(3) 0.7272(3) 0.45519(10) 0.0386(12) Uani 1 1 d U
C52 C 0.1730(3) 0.6755(3) 0.40671(10) 0.0365(11) Uani 1 1 d U
C53 C 0.1066(3) 0.6170(3) 0.35586(9) 0.0409(12) Uani 1 1 d U
H53 H 0.0922 0.5594 0.3555 0.049 Uiso 1 1 calc R
C54 C 0.0318(3) 0.6224(3) 0.30168(9) 0.0357(11) Uani 1 1 d U
C55 C 0.1323(3) 0.6010(2) 0.29344(9) 0.0315(10) Uani 1 1 d U
C56 C 0.2686(3) 0.7798(3) 0.50934(10) 0.0438(12) Uani 1 1 d U
C57 C 0.2299(3) 0.7936(4) 0.54092(11) 0.0619(15) Uani 1 1 d U
C58 C 0.3049(4) 0.8290(4) 0.56472(12) 0.134(3) Uani 1 1 d U
H58A H 0.3276 0.8779 0.5560 0.200 Uiso 1 1 calc R
H58B H 0.3579 0.7920 0.5692 0.200 Uiso 1 1 calc R
H58C H 0.2785 0.8403 0.5846 0.200 Uiso 1 1 calc R
C59 C 0.1471(5) 0.8525(5) 0.53402(16) 0.168(3) Uani 1 1 d U
H59A H 0.1069 0.8374 0.5142 0.252 Uiso 1 1 calc R
H59B H 0.1725 0.9054 0.5316 0.252 Uiso 1 1 calc R
H59C H 0.1091 0.8521 0.5519 0.252 Uiso 1 1 calc R
C60 C 0.1898(6) 0.7201(4) 0.55204(14) 0.170(4) Uani 1 1 d U
H60A H 0.1599 0.7307 0.5713 0.254 Uiso 1 1 calc R
H60B H 0.2408 0.6814 0.5571 0.254 Uiso 1 1 calc R
H60C H 0.1422 0.6994 0.5352 0.254 Uiso 1 1 calc R
C61 C -0.0366(3) 0.5543(3) 0.29853(11) 0.0516(13) Uani 1 1 d U
H61A H -0.0120 0.5123 0.3133 0.077 Uiso 1 1 calc R
H61B H -0.0439 0.5345 0.2765 0.077 Uiso 1 1 calc R
H61C H -0.0985 0.5717 0.3038 0.077 Uiso 1 1 calc R
C62 C -0.0100(3) 0.6914(3) 0.28118(10) 0.0453(12) Uani 1 1 d U
H62A H -0.0691 0.7087 0.2887 0.068 Uiso 1 1 calc R
H62B H -0.0234 0.6748 0.2587 0.068 Uiso 1 1 calc R
H62C H 0.0356 0.7349 0.2829 0.068 Uiso 1 1 calc R

loop_
_atom_site_aniso_label
_atom_site_aniso_U_11
_atom_site_aniso_U_22
_atom_site_aniso_U_33
_atom_site_aniso_U_23
_atom_site_aniso_U_13
_atom_site_aniso_U_12
Mo1 0.0315(2) 0.0671(3) 0.0304(2) 0.0048(2) -0.00164(18) -0.0069(2)
B1 0.029(3) 0.054(4) 0.033(3) -0.002(3) -0.004(2) -0.004(3)
O1 0.079(2) 0.052(2) 0.066(2) -0.0097(18) 0.0179(19) -0.0336(18)
O2 0.0215(16) 0.075(2) 0.0332(17) 0.0010(16) 0.0056(14) 0.0083(16)
O3 0.0305(18) 0.083(3) 0.0318(17) -0.0010(17) 0.0065(15) 0.0127(17)
O4 0.049(2) 0.128(3) 0.0327(19) 0.008(2) 0.0068(17) 0.038(2)
S1 0.0335(7) 0.0869(11) 0.0311(7) 0.0076(7) 0.0028(6) 0.0137(7)
S2 0.0429(8) 0.0971(12) 0.0345(7) 0.0076(8) 0.0073(6) 0.0124(7)
N1 0.0246(19) 0.054(3) 0.0307(19) 0.0038(19) -0.0014(16) -0.0082(18)
N2 0.034(2) 0.049(3) 0.033(2) -0.0002(19) -0.0001(17) -0.0080(18)
N3 0.038(2) 0.042(2) 0.030(2) -0.0022(18) -0.0028(17) -0.0024(18)
N4 0.029(2) 0.052(3) 0.037(2) -0.0034(19) -0.0043(17) -0.0017(18)
N5 0.038(2) 0.045(2) 0.036(2) 0.0024(19) -0.0026(18) -0.0006(18)
N6 0.038(2) 0.050(3) 0.034(2) -0.0003(19) 0.0053(18) -0.0032(19)
N7 0.032(2) 0.053(3) 0.0254(19) 0.0003(19) 0.0034(17) -0.0022(18)
N8 0.026(2) 0.059(3) 0.0218(19) 0.0037(18) 0.0055(16) 0.0028(18)
N9 0.026(2) 0.099(3) 0.023(2) -0.001(2) -0.0018(17) 0.004(2)
N10 0.025(2) 0.139(4) 0.029(2) 0.004(2) 0.0016(18) 0.019(2)
N11 0.023(2) 0.077(3) 0.0225(19) 0.003(2) -0.0013(16) 0.0097(19)
C1 0.043(3) 0.099(4) 0.043(3) 0.019(3) -0.002(2) -0.022(3)
C2 0.036(3) 0.067(4) 0.039(3) 0.014(3) 0.005(2) -0.009(2)
C3 0.051(3) 0.070(4) 0.032(3) 0.002(3) 0.008(2) -0.021(3)
C4 0.052(3) 0.050(3) 0.029(2) -0.004(2) 0.000(2) -0.013(3)
C5 0.066(4) 0.094(5) 0.032(3) -0.001(3) -0.004(2) -0.016(3)
C6 0.078(4) 0.057(4) 0.060(3) -0.024(3) -0.005(3) 0.006(3)
C7 0.052(3) 0.044(3) 0.047(3) -0.003(2) 0.000(2) -0.002(2)
C8 0.050(3) 0.065(4) 0.062(3) -0.014(3) -0.001(3) 0.014(3)
C9 0.043(3) 0.062(4) 0.059(3) -0.016(3) -0.010(3) 0.013(3)
C10 0.057(4) 0.125(5) 0.091(4) -0.047(4) -0.037(3) 0.044(4)
C11 0.085(4) 0.064(4) 0.080(4) 0.030(3) -0.003(3) 0.006(3)
C12 0.052(3) 0.050(3) 0.046(3) 0.006(3) 0.006(2) 0.005(3)
C13 0.065(4) 0.043(3) 0.055(3) 0.001(3) 0.020(3) -0.002(3)
C14 0.048(3) 0.041(3) 0.052(3) -0.008(3) 0.007(2) -0.013(2)
C15 0.077(4) 0.059(4) 0.082(4) -0.012(3) -0.011(3) -0.018(3)
C16 0.026(2) 0.070(4) 0.029(2) 0.005(2) 0.004(2) -0.002(2)
C17 0.024(2) 0.078(4) 0.029(2) 0.003(3) 0.005(2) 0.002(2)
C18 0.022(2) 0.064(3) 0.023(2) -0.004(2) 0.0053(19) -0.005(2)
C19 0.032(3) 0.049(3) 0.026(2) 0.002(2) 0.002(2) 0.004(2)
C20 0.027(3) 0.067(4) 0.033(2) 0.000(3) 0.003(2) -0.003(2)
C21 0.027(3) 0.079(4) 0.031(2) -0.003(3) 0.007(2) -0.001(2)
C22 0.039(3) 0.203(7) 0.028(3) -0.003(4) 0.003(2) 0.032(4)
C23 0.036(3) 0.063(3) 0.025(2) -0.001(2) 0.003(2) 0.014(2)
C24 0.031(2) 0.050(3) 0.039(3) 0.002(2) 0.002(2) -0.003(2)
C25 0.031(3) 0.038(3) 0.033(2) 0.000(2) 0.002(2) 0.003(2)
C26 0.037(3) 0.042(3) 0.026(2) 0.007(2) 0.003(2) -0.001(2)
C27 0.057(3) 0.131(5) 0.027(3) 0.001(3) 0.006(2) -0.002(3)
C28 0.068(3) 0.046(3) 0.056(3) -0.001(3) -0.001(3) -0.013(3)
C29 0.074(4) 0.052(3) 0.053(3) 0.006(3) -0.018(3) 0.000(3)
C30 0.031(3) 0.088(4) 0.064(3) 0.010(3) 0.002(3) 0.003(3)
C31 0.059(4) 0.073(4) 0.068(4) -0.008(3) 0.001(3) 0.024(3)
Mo2 0.0253(2) 0.0383(2) 0.0271(2) -0.0008(2) 0.00520(16) 0.0017(2)
B2 0.040(3) 0.037(3) 0.037(3) 0.008(3) 0.015(2) 0.004(2)
O5 0.0379(18) 0.0403(19) 0.0408(18) 0.0027(15) 0.0131(14) -0.0071(14)
O6 0.0198(17) 0.106(3) 0.0343(18) -0.0138(18) 0.0021(14) -0.0099(17)
O7 0.0314(19) 0.114(3) 0.0361(19) -0.0151(19) 0.0003(16) -0.0047(19)
O8 0.0293(17) 0.068(2) 0.0328(17) -0.0056(16) 0.0065(14) 0.0128(15)
S3 0.0236(6) 0.0541(8) 0.0318(6) -0.0056(6) 0.0041(5) 0.0045(5)
S4 0.0285(7) 0.0625(9) 0.0320(7) -0.0102(6) 0.0015(5) 0.0071(6)
N12 0.033(2) 0.033(2) 0.0334(19) 0.0023(17) 0.0099(16) 0.0017(17)
N13 0.047(2) 0.036(3) 0.028(2) 0.0037(17) 0.0084(18) 0.0044(17)
N14 0.0326(19) 0.028(2) 0.035(2) -0.0011(17) 0.0093(17) 0.0027(15)
N15 0.033(2) 0.037(2) 0.037(2) 0.0028(18) 0.0148(17) -0.0009(17)
N16 0.031(2) 0.036(2) 0.032(2) -0.0013(18) 0.0000(16) 0.0060(17)
N17 0.039(2) 0.037(2) 0.030(2) 0.0077(18) 0.0072(17) 0.0024(18)
N18 0.025(2) 0.054(3) 0.0275(19) -0.0031(18) 0.0036(16) 0.0010(18)
N19 0.019(2) 0.074(3) 0.031(2) -0.014(2) 0.0028(16) -0.0042(19)
N20 0.026(2) 0.068(3) 0.027(2) -0.004(2) 0.0043(17) -0.0011(19)
N21 0.024(2) 0.076(3) 0.028(2) -0.013(2) 0.0076(17) -0.0036(19)
N22 0.024(2) 0.074(3) 0.0258(19) -0.006(2) 0.0082(16) -0.0036(19)
C32 0.040(3) 0.061(4) 0.061(3) -0.010(3) 0.005(3) -0.011(2)
C33 0.045(3) 0.038(3) 0.034(3) -0.001(2) 0.002(2) 0.003(2)
C34 0.064(3) 0.043(3) 0.037(3) -0.007(2) -0.006(2) 0.004(3)
C35 0.061(3) 0.041(3) 0.033(3) -0.001(2) 0.012(2) 0.000(2)
C36 0.122(5) 0.067(4) 0.048(3) -0.019(3) 0.036(3) -0.004(3)
C37 0.056(3) 0.058(3) 0.036(3) 0.012(2) 0.001(2) 0.024(3)
C38 0.024(2) 0.040(3) 0.039(3) -0.002(2) -0.001(2) 0.000(2)
C39 0.026(3) 0.033(3) 0.067(3) 0.007(3) 0.009(2) 0.006(2)
C40 0.036(3) 0.040(3) 0.058(3) 0.011(3) 0.019(2) 0.004(2)
C41 0.059(4) 0.109(5) 0.098(4) 0.047(4) 0.052(3) 0.044(3)
C42 0.062(3) 0.041(3) 0.051(3) -0.009(3) -0.004(3) 0.011(3)
C43 0.039(3) 0.029(3) 0.037(3) -0.003(2) -0.007(2) 0.000(2)
C44 0.055(3) 0.036(3) 0.050(3) 0.000(2) 0.000(2) -0.011(2)
C45 0.053(3) 0.046(3) 0.039(3) 0.010(3) 0.004(2) -0.004(3)
C46 0.099(4) 0.058(4) 0.061(3) 0.021(3) 0.035(3) -0.010(3)
C47 0.023(2) 0.041(3) 0.031(2) -0.002(2) 0.0062(19) 0.002(2)
C48 0.025(2) 0.047(3) 0.030(2) -0.001(2) 0.0082(19) -0.001(2)
C49 0.025(2) 0.055(3) 0.027(2) -0.003(2) 0.0041(19) 0.003(2)
C50 0.023(3) 0.067(4) 0.038(3) -0.007(3) 0.005(2) -0.001(2)
C51 0.024(3) 0.060(3) 0.032(2) -0.001(2) 0.006(2) 0.008(2)
C52 0.025(2) 0.054(3) 0.030(2) -0.001(2) 0.003(2) 0.006(2)
C53 0.030(3) 0.065(4) 0.030(2) 0.001(2) 0.010(2) -0.001(2)
C54 0.027(2) 0.050(3) 0.030(2) -0.007(2) 0.007(2) 0.001(2)
C55 0.027(2) 0.035(3) 0.033(2) -0.002(2) 0.0053(19) 0.004(2)
C56 0.029(3) 0.067(4) 0.036(3) -0.011(2) 0.005(2) 0.007(2)
C57 0.046(3) 0.110(5) 0.033(3) -0.023(3) 0.015(2) -0.015(3)
C58 0.075(4) 0.273(9) 0.057(4) -0.086(5) 0.023(3) -0.048(5)
C59 0.130(6) 0.245(8) 0.131(7) -0.079(6) 0.026(5) 0.098(6)
C60 0.306(11) 0.163(6) 0.059(4) -0.036(4) 0.097(6) -0.113(6)
C61 0.035(3) 0.066(4) 0.055(3) -0.002(3) 0.008(2) -0.009(2)
C62 0.030(3) 0.063(3) 0.043(3) 0.002(3) 0.005(2) 0.015(2)

loop_
_atom_type_symbol
_atom_type_description
_atom_type_scat_dispersion_real
_atom_type_scat_dispersion_imag
_atom_type_scat_source
C C 0.0033 0.0016 'International Tables Vol C Tables 4.2.6.8 and 6.1.1.4'
H H 0.0000 0.0000 'International Tables Vol C Tables 4.2.6.8 and 6.1.1.4'
N N 0.0061 0.0033 'International Tables Vol C Tables 4.2.6.8 and 6.1.1.4'
O O 0.0106 0.0060 'International Tables Vol C Tables 4.2.6.8 and 6.1.1.4'
B B 0.0013 0.0007 'International Tables Vol C Tables 4.2.6.8 and 6.1.1.4'
S S 0.1246 0.1234 'International Tables Vol C Tables 4.2.6.8 and 6.1.1.4'
Cl Cl 0.1484 0.1585 'International Tables Vol C Tables 4.2.6.8 and 6.1.1.4'
Mo Mo -1.6832 0.6857 'International Tables Vol C Tables 4.2.6.8 and 6.1.1.4'

loop_
_geom_angle_atom_site_label_1
_geom_angle_atom_site_label_2
_geom_angle_atom_site_label_3
_geom_angle
O1 Mo1 N3 93.70(14)
O1 Mo1 N1 92.10(14)
N3 Mo1 N1 87.21(12)
O1 Mo1 S1 101.93(11)
N3 Mo1 S1 92.21(9)
N1 Mo1 S1 165.96(10)
O1 Mo1 N5 168.22(14)
N3 Mo1 N5 78.80(13)
N1 Mo1 N5 78.57(12)
S1 Mo1 N5 87.55(9)
O1 Mo1 S2 98.71(12)
N3 Mo1 S2 167.54(10)
N1 Mo1 S2 93.45(9)
S1 Mo1 S2 84.13(4)
N5 Mo1 S2 89.12(9)
N6 B1 N4 110.1(4)
N6 B1 N2 108.8(4)
N4 B1 N2 108.2(4)
C22 O4 C23 118.4(4)
C16 S1 Mo1 104.93(14)
C24 S2 Mo1 104.91(15)
C2 N1 N2 105.7(3)
C2 N1 Mo1 132.2(3)
N2 N1 Mo1 121.9(2)
C4 N2 N1 110.6(3)
C4 N2 B1 129.1(4)
N1 N2 B1 120.2(3)
C7 N3 N4 106.5(3)
C7 N3 Mo1 130.0(3)
N4 N3 Mo1 120.7(3)
C9 N4 N3 109.3(4)
C9 N4 B1 130.0(4)
N3 N4 B1 120.7(3)
C12 N5 N6 105.1(4)
C12 N5 Mo1 136.5(3)
N6 N5 Mo1 118.4(3)
C14 N6 N5 110.2(4)
C14 N6 B1 130.5(4)
N5 N6 B1 119.1(4)
C17 N7 C18 117.9(3)
C20 N8 C19 123.7(3)
C20 N9 C21 115.3(4)
C21 N10 C22 122.3(4)
C25 N11 C20 127.3(4)
N1 C2 C3 109.2(4)
N1 C2 C1 122.4(4)
C3 C2 C1 128.3(4)
C2 C3 C4 107.6(4)
N2 C4 C3 106.9(4)
N2 C4 C5 123.8(4)
C3 C4 C5 129.3(4)
N3 C7 C8 109.2(4)
N3 C7 C6 122.6(4)
C8 C7 C6 128.2(5)
C9 C8 C7 107.0(4)
N4 C9 C8 107.9(4)
N4 C9 C10 123.5(4)
C8 C9 C10 128.6(5)
N5 C12 C13 110.5(4)
N5 C12 C11 124.3(5)
C13 C12 C11 125.2(5)
C14 C13 C12 106.5(4)
N6 C14 C13 107.7(4)
N6 C14 C15 122.7(4)
C13 C14 C15 129.6(5)
C24 C16 C17 120.2(4)
C24 C16 S1 121.7(3)
C17 C16 S1 118.0(3)
N7 C17 C16 123.1(4)
N7 C17 C22 125.4(4)
C16 C17 C22 111.4(4)
C21 C18 N7 121.5(4)
C21 C18 C19 118.6(4)
N7 C18 C19 120.0(4)
O2 C19 N8 118.8(4)
O2 C19 C18 128.1(4)
N8 C19 C18 113.1(4)
N9 C20 N11 116.7(4)
N9 C20 N8 123.4(4)
N11 C20 N8 119.9(4)
N9 C21 N10 114.0(4)
N9 C21 C18 125.8(4)
N10 C21 C18 120.2(4)
O4 C22 N10 109.9(5)
O4 C22 C17 114.1(4)
N10 C22 C17 111.3(4)
O4 C23 C31 103.5(4)
O4 C23 C30 110.8(4)
C31 C23 C30 112.1(4)
O4 C23 C24 108.5(3)
C31 C23 C24 112.3(4)
C30 C23 C24 109.5(4)
C16 C24 C23 124.2(4)
C16 C24 S2 121.0(3)
C23 C24 S2 114.8(3)
O3 C25 N11 121.9(4)
O3 C25 C26 123.0(4)
N11 C25 C26 115.1(4)
C25 C26 C27 109.5(3)
C25 C26 C28 109.0(3)
C27 C26 C28 109.6(4)
C25 C26 C29 110.9(4)
C27 C26 C29 109.6(4)
C28 C26 C29 108.2(4)
O5 Mo2 N12 92.39(13)
O5 Mo2 N14 91.29(12)
N12 Mo2 N14 86.59(12)
O5 Mo2 N16 167.80(12)
N12 Mo2 N16 80.21(12)
N14 Mo2 N16 78.68(11)
O5 Mo2 S3 99.81(9)
N12 Mo2 S3 167.67(9)
N14 Mo2 S3 94.83(9)
N16 Mo2 S3 88.05(9)
O5 Mo2 S4 101.21(9)
N12 Mo2 S4 91.22(9)
N14 Mo2 S4 167.40(9)
N16 Mo2 S4 88.73(8)
S3 Mo2 S4 84.74(4)
N17 B2 N15 108.6(4)
N17 B2 N13 108.4(4)
N15 B2 N13 110.0(3)
C53 O8 C54 115.4(3)
C47 S3 Mo2 101.51(14)
C55 S4 Mo2 102.28(14)
C33 N12 N13 106.8(3)
C33 N12 Mo2 131.2(3)
N13 N12 Mo2 121.0(2)
C35 N13 N12 109.0(3)
C35 N13 B2 130.5(4)
N12 N13 B2 120.4(3)
C38 N14 N15 107.9(3)
C38 N14 Mo2 130.7(3)
N15 N14 Mo2 121.0(2)
C40 N15 N14 108.4(3)
C40 N15 B2 130.8(4)
N14 N15 B2 120.8(3)
C43 N16 N17 106.2(3)
C43 N16 Mo2 136.0(3)
N17 N16 Mo2 117.8(3)
C45 N17 N16 110.1(4)
C45 N17 B2 129.4(4)
N16 N17 B2 120.3(4)
C48 N18 C49 117.6(3)
C51 N19 C50 122.9(4)
C51 N20 C52 116.5(4)
C51 N21 C56 127.5(4)
C52 N22 C53 123.1(3)
N12 C33 C34 108.1(4)
N12 C33 C32 124.2(4)
C34 C33 C32 127.5(4)
C35 C34 C33 107.9(4)
N13 C35 C34 108.1(4)
N13 C35 C36 122.8(4)
C34 C35 C36 129.0(5)
N14 C38 C39 108.2(4)
N14 C38 C37 122.4(4)
C39 C38 C37 129.4(4)
C40 C39 C38 107.3(4)
C39 C40 N15 108.3(4)
C39 C40 C41 129.4(4)
N15 C40 C41 122.3(4)
N16 C43 C44 109.3(4)
N16 C43 C42 123.9(4)
C44 C43 C42 126.8(4)
C45 C44 C43 107.9(4)
N17 C45 C44 106.5(4)
N17 C45 C46 123.7(4)
C44 C45 C46 129.8(5)
C55 C47 C48 119.3(4)
C55 C47 S3 122.7(3)
C48 C47 S3 117.8(3)
N18 C48 C47 122.0(4)
N18 C48 C53 127.0(4)
C47 C48 C53 111.0(3)
N18 C49 C52 120.9(4)
N18 C49 C50 120.6(4)
C52 C49 C50 118.5(4)
O6 C50 N19 117.8(4)
O6 C50 C49 127.7(4)
N19 C50 C49 114.5(4)
N20 C51 N19 123.9(4)
N20 C51 N21 116.9(4)
N19 C51 N21 119.2(4)
N22 C52 N20 115.5(4)
N22 C52 C49 120.9(4)
N20 C52 C49 123.6(4)
O8 C53 N22 108.8(3)
O8 C53 C48 109.9(3)
N22 C53 C48 110.1(3)
O8 C54 C61 111.0(3)
O8 C54 C62 102.6(3)
C61 C54 C62 110.1(3)
O8 C54 C55 108.4(3)
C61 C54 C55 113.6(4)
C62 C54 C55 110.7(3)
C47 C55 C54 123.8(4)
C47 C55 S4 121.5(3)
C54 C55 S4 114.4(3)
O7 C56 N21 121.8(4)
O7 C56 C57 122.2(4)
N21 C56 C57 116.0(4)
C60 C57 C58 113.6(5)
C60 C57 C56 110.2(5)
C58 C57 C56 110.0(4)
C60 C57 C59 107.1(6)
C58 C57 C59 108.9(5)
C56 C57 C59 106.9(4)

loop_
_geom_bond_atom_site_label_1
_geom_bond_atom_site_label_2
_geom_bond_distance
Mo1 O1 1.691(3)
Mo1 N3 2.159(3)
Mo1 N1 2.163(3)
Mo1 S1 2.3580(12)
Mo1 N5 2.367(4)
Mo1 S2 2.3762(13)
B1 N6 1.502(6)
B1 N4 1.535(6)
B1 N2 1.538(5)
O2 C19 1.236(4)
O3 C25 1.222(4)
O4 C22 1.339(6)
O4 C23 1.422(5)
S1 C16 1.750(4)
S2 C24 1.752(4)
N1 C2 1.351(5)
N1 N2 1.384(4)
N2 C4 1.329(5)
N3 C7 1.344(5)
N3 N4 1.388(4)
N4 C9 1.347(5)
N5 C12 1.347(5)
N5 N6 1.395(4)
N6 C14 1.346(5)
N7 C17 1.269(5)
N7 C18 1.404(5)
N8 C20 1.366(5)
N8 C19 1.402(5)
N9 C20 1.313(5)
N9 C21 1.349(5)
N10 C21 1.346(5)
N10 C22 1.428(5)
N11 C25 1.353(5)
N11 C20 1.359(5)
C1 C2 1.504(5)
C2 C3 1.370(5)
C3 C4 1.380(5)
C4 C5 1.504(5)
C6 C7 1.492(6)
C7 C8 1.388(6)
C8 C9 1.367(6)
C9 C10 1.514(6)
C11 C12 1.505(6)
C12 C13 1.384(6)
C13 C14 1.375(6)
C14 C15 1.516(6)
C16 C24 1.350(5)
C16 C17 1.439(5)
C17 C22 1.518(6)
C18 C21 1.392(5)
C18 C19 1.425(5)
C23 C31 1.491(6)
C23 C30 1.533(6)
C23 C24 1.544(5)
C25 C26 1.528(5)
C26 C27 1.530(5)
C26 C28 1.530(5)
C26 C29 1.543(5)
Mo2 O5 1.675(3)
Mo2 N12 2.165(3)
Mo2 N14 2.182(3)
Mo2 N16 2.338(3)
Mo2 S3 2.3757(11)
Mo2 S4 2.3845(11)
B2 N17 1.514(5)
B2 N15 1.519(5)
B2 N13 1.534(6)
O6 C50 1.241(4)
O7 C56 1.211(5)
O8 C53 1.378(4)
O8 C54 1.445(4)
S3 C47 1.753(4)
S4 C55 1.742(4)
N12 C33 1.369(5)
N12 N13 1.380(4)
N13 C35 1.350(5)
N14 C38 1.347(4)
N14 N15 1.371(4)
N15 C40 1.361(5)
N16 C43 1.336(5)
N16 N17 1.378(4)
N17 C45 1.349(5)
N18 C48 1.294(4)
N18 C49 1.380(5)
N19 C51 1.333(5)
N19 C50 1.394(5)
N20 C51 1.298(5)
N20 C52 1.350(5)
N21 C51 1.365(5)
N21 C56 1.369(5)
N22 C52 1.340(5)
N22 C53 1.428(5)
C32 C33 1.471(5)
C33 C34 1.377(5)
C34 C35 1.364(6)
C35 C36 1.499(6)
C37 C38 1.469(5)
C38 C39 1.392(5)
C39 C40 1.357(5)
C40 C41 1.486(5)
C42 C43 1.481(5)
C43 C44 1.372(6)
C44 C45 1.366(6)
C45 C46 1.483(6)
C47 C55 1.349(5)
C47 C48 1.470(5)
C48 C53 1.506(5)
C49 C52 1.399(5)
C49 C50 1.402(5)
C54 C61 1.507(5)
C54 C62 1.529(5)
C54 C55 1.556(5)
C56 C57 1.522(6)
C57 C60 1.476(7)
C57 C58 1.489(6)
C57 C59 1.543(7)

loop_
_geom_hbond_atom_site_label_D
_geom_hbond_atom_site_label_H
_geom_hbond_atom_site_label_A
_geom_hbond_distance_DH
_geom_hbond_distance_HA
_geom_hbond_distance_DA
_geom_hbond_angle_DHA
_geom_hbond_site_symmetry_A
N8 H8A O3 0.88 1.98 2.640(4) 130.3 .
N10 H10D O6 0.88 2.09 2.896(4) 151.0 3_666
N19 H19A O7 0.88 1.98 2.643(4) 131.3 .
N22 H22A O2 0.88 2.13 2.986(4) 164.0 3_566

loop_
_platon_squeeze_void_nr
_platon_squeeze_void_average_x
_platon_squeeze_void_average_y
_platon_squeeze_void_average_z
_platon_squeeze_void_volume
_platon_squeeze_void_count_electrons
_platon_squeeze_void_content
1 -0.010 0.500 0.000 1255 497 '9(C2H4Cl2) '
2 0.225 0.000 0.500 1255 496 '9(C2H4Cl2) '
3 0.500 0.500 0.500 510 265 '5(C2H4Cl2) '
4 0.500 1.000 1.000 510 265 '5(C2H4Cl2) '
